data_7010330
loop_
_publ_author_name
'Nakamura, Setsuko'
'Ozeki, Tomoji'

_publ_section_title
;
 Hydrogen-bonded aggregates of protonated decavanadate anions in their
 tetraalkylammonium salts&#x200A;&#x2020;&#x200A;&#x2021;
;
_journal_issue 4
_journal_name_full 'Journal of the Chemical Society, Dalton Transactions'
_journal_page_first 472
_journal_paper_doi 10.1039/b008128k
_journal_year 2001
_chemical_formula_sum 'C24 H60 N2 O28 V10'
_chemical_formula_weight 1334.14
_chemical_name_common
;
Bis(tetra-n-propylammonium) tetrahydrogendecavanadate
;
_chemical_name_systematic
;
 ?
;
_space_group_IT_number 14
_symmetry_cell_setting monoclinic
_symmetry_space_group_name_Hall '-P 2yn'
_symmetry_space_group_name_H-M 'P 1 21/n 1'
_atom_sites_solution_hydrogens mixed
_atom_sites_solution_primary direct
_atom_sites_solution_secondary difmap
_audit_creation_method SHELXL-97
_cell_angle_alpha 90.00
_cell_angle_beta 92.6530(10)
_cell_angle_gamma 90.00
_cell_formula_units_Z 2
_cell_length_a 8.55680(10)
_cell_length_b 13.1873(2)
_cell_length_c 20.1901(3)
_cell_measurement_reflns_used 4769
_cell_measurement_temperature 298
_cell_measurement_theta_max 28.29
_cell_measurement_theta_min 1.84
_cell_volume 2275.83(6)
_computing_cell_refinement 'Siemens SAINT program'
_computing_data_collection 'Siemens SMART program'
_computing_data_reduction 'Siemens SAINT program'
_computing_molecular_graphics 'ORTEP-III (Burnett & Johnson, 1996)'
_computing_publication_material 'SHELXL-97 (Sheldrick, 1997a)'
_computing_structure_refinement 'SHELXL-97 (Sheldrick, 1997a)'
_computing_structure_solution 'SHELXS-97 (Sheldrick, 1990)'
_diffrn_ambient_temperature 298
_diffrn_measured_fraction_theta_full 0.998
_diffrn_measured_fraction_theta_max 0.998
_diffrn_measurement_device_type 'Siemens CCD SMART Area Detector System'
_diffrn_measurement_method \w
_diffrn_radiation_monochromator graphite
_diffrn_radiation_source 'UltraX18 Rigaku Denki rotating Mo anode'
_diffrn_radiation_type MoK\a
_diffrn_radiation_wavelength 0.71069
_diffrn_reflns_av_R_equivalents 0.0603
_diffrn_reflns_av_sigmaI/netI 0.0729
_diffrn_reflns_limit_h_max 11
_diffrn_reflns_limit_h_min -10
_diffrn_reflns_limit_k_max 17
_diffrn_reflns_limit_k_min -17
_diffrn_reflns_limit_l_max 22
_diffrn_reflns_limit_l_min -26
_diffrn_reflns_number 16898
_diffrn_reflns_theta_full 28.34
_diffrn_reflns_theta_max 28.34
_diffrn_reflns_theta_min 1.84
_diffrn_standards_decay_% 0.001
_diffrn_standards_number 135
_exptl_absorpt_coefficient_mu 2.044
_exptl_absorpt_correction_T_max 1.00
_exptl_absorpt_correction_T_min 0.74
_exptl_absorpt_correction_type multi-scan
_exptl_absorpt_process_details 'SADABS (Sheldrick, 1997b)'
_exptl_crystal_colour yellow
_exptl_crystal_density_diffrn 1.947
_exptl_crystal_density_method 'not measured'
_exptl_crystal_description needle
_exptl_crystal_F_000 1344
_exptl_crystal_size_max 0.2
_exptl_crystal_size_mid 0.04
_exptl_crystal_size_min 0.04
_refine_diff_density_max 0.543
_refine_diff_density_min -0.473
_refine_diff_density_rms 0.105
_refine_ls_extinction_method none
_refine_ls_goodness_of_fit_ref 0.975
_refine_ls_hydrogen_treatment mixed
_refine_ls_matrix_type full
_refine_ls_number_parameters 284
_refine_ls_number_reflns 5664
_refine_ls_number_restraints 1
_refine_ls_restrained_S_all 0.985
_refine_ls_R_factor_all 0.1016
_refine_ls_R_factor_gt 0.0467
_refine_ls_shift/su_max 0.001
_refine_ls_shift/su_mean 0.000
_refine_ls_structure_factor_coef Fsqd
_refine_ls_weighting_details 'calc w=1/[\s^2^(Fo^2^)+(0.0559P)^2^+0.2174P] where P=(Fo^2^+2Fc^2^)/3'
_refine_ls_weighting_scheme calc
_refine_ls_wR_factor_gt 0.0983
_refine_ls_wR_factor_ref 0.1201
_reflns_number_gt 3395
_reflns_number_total 5664
_reflns_threshold_expression >2sigma(I)
_cod_data_source_file b008128k.txt
_cod_data_source_block TPAc
_cod_depositor_comments
;
The following automatic conversions were performed:

'_atom_sites_solution_hydrogens' value 'geom and difmap' was changed
to 'mixed'.

Automatic conversion script
Id: cif_fix_values 6452 2018-10-05 10:23:21Z andrius 
;
_cod_original_sg_symbol_H-M 'P 21/n'
_cod_database_code 7010330

loop_
_symmetry_equiv_pos_as_xyz
'x, y, z'
'-x+1/2, y+1/2, -z+1/2'
'-x, -y, -z'
'x-1/2, -y-1/2, z-1/2'

loop_
_atom_site_label
_atom_site_type_symbol
_atom_site_fract_x
_atom_site_fract_y
_atom_site_fract_z
_atom_site_U_iso_or_equiv
_atom_site_adp_type
_atom_site_occupancy
_atom_site_symmetry_multiplicity
_atom_site_calc_flag
_atom_site_refinement_flags
_atom_site_disorder_assembly
_atom_site_disorder_group
V2B V 0.51179(9) 0.42811(6) 0.66340(3) 0.03323(19) Uani 1 1 d . . .
V1A V 0.43710(7) 0.41313(5) 0.44679(3) 0.02372(16) Uani 1 1 d . . .
V2A V 0.37122(8) 0.27239(5) 0.56401(4) 0.03101(18) Uani 1 1 d . . .
V3A V 0.23299(8) 0.50153(5) 0.57093(3) 0.02596(17) Uani 1 1 d . . .
V3B V 0.29427(8) 0.64941(5) 0.45146(3) 0.02878(18) Uani 1 1 d . . .
OG2 O 0.5370(4) 0.4338(3) 0.74149(14) 0.0494(9) Uani 1 1 d . . .
OG1 O 0.2930(4) 0.1641(2) 0.56665(16) 0.0451(8) Uani 1 1 d . . .
OF1 O 0.0575(3) 0.5438(2) 0.57392(14) 0.0347(7) Uani 1 1 d . . .
OF2 O 0.1208(3) 0.6930(2) 0.45603(15) 0.0405(7) Uani 1 1 d . . .
OE2 O 0.5805(3) 0.5671(2) 0.63541(13) 0.0319(7) Uani 1 1 d . . .
OE1 O 0.3599(3) 0.30013(19) 0.46185(13) 0.0299(6) Uani 1 1 d . . .
OD1 O 0.4122(3) 0.3055(2) 0.64851(14) 0.0357(7) Uani 1 1 d . . .
OC2 O 0.3025(3) 0.4932(2) 0.65107(13) 0.0339(7) Uani 1 1 d . . .
OC1 O 0.1857(4) 0.3593(2) 0.56053(16) 0.0312(7) Uani 1 1 d . . .
OB2 O 0.3486(3) 0.62033(19) 0.54592(13) 0.0264(6) Uani 1 1 d . . .
OB1 O 0.2426(3) 0.4965(2) 0.46486(13) 0.0253(6) Uani 1 1 d . . .
OC3 O 0.4197(3) 0.7557(2) 0.45057(14) 0.0343(7) Uani 1 1 d . . .
OC4 O 0.3049(3) 0.6200(2) 0.36305(13) 0.0338(7) Uani 1 1 d . . .
OA1 O 0.4669(3) 0.43613(19) 0.54719(12) 0.0246(6) Uani 1 1 d . . .
H2 H 0.168(5) 0.476(3) 0.449(2) 0.032(13) Uiso 1 1 d . . .
H1 H 0.113(6) 0.343(4) 0.556(3) 0.06(2) Uiso 1 1 d . . .
N1 N -0.0132(6) 0.5816(3) 0.1889(2) 0.0592(12) Uani 1 1 d . . .
C1 C 0.0359(8) 0.6815(5) 0.2226(3) 0.0749(18) Uani 1 1 d . A .
H1A H 0.1430 0.6745 0.2399 0.090 Uiso 1 1 calc R . .
H1B H 0.0347 0.7343 0.1891 0.090 Uiso 1 1 calc R . .
C2 C -0.0617(9) 0.7160(5) 0.2777(3) 0.086(2) Uani 1 1 d . . .
H2A H -0.0560 0.6663 0.3131 0.103 Uiso 1 1 calc R A .
H2B H -0.1700 0.7213 0.2616 0.103 Uiso 1 1 calc R . .
C3 C -0.0063(10) 0.8179(5) 0.3043(4) 0.104(3) Uani 1 1 d . A .
H3A H -0.0710 0.8386 0.3395 0.155 Uiso 1 1 calc R . .
H3B H -0.0131 0.8673 0.2693 0.155 Uiso 1 1 calc R . .
H3C H 0.1003 0.8123 0.3209 0.155 Uiso 1 1 calc R . .
C4 C -0.1861(9) 0.5841(5) 0.1641(3) 0.081(2) Uani 1 1 d D A .
H4A H -0.2095 0.5219 0.1399 0.098 Uiso 1 1 calc R . .
H4B H -0.2510 0.5853 0.2022 0.098 Uiso 1 1 calc R . .
C5 C -0.2289(11) 0.6693(6) 0.1218(4) 0.102(3) Uani 1 1 d . . .
H5A H -0.1595 0.6728 0.0852 0.122 Uiso 1 1 calc R A .
H5B H -0.2188 0.7319 0.1468 0.122 Uiso 1 1 calc R . .
C6 C -0.4004(9) 0.6561(6) 0.0947(4) 0.099(2) Uani 1 1 d . A .
H6A H -0.4287 0.7121 0.0662 0.148 Uiso 1 1 calc R . .
H6B H -0.4688 0.6542 0.1311 0.148 Uiso 1 1 calc R . .
H6C H -0.4099 0.5940 0.0701 0.148 Uiso 1 1 calc R . .
C7A C 0.0270(12) 0.5086(7) 0.2466(5) 0.035(2) Uiso 0.497(10) 1 d P A 1
H7A1 H -0.0390 0.5234 0.2832 0.043 Uiso 0.497(10) 1 calc PR A 1
H7A2 H 0.1350 0.5187 0.2620 0.043 Uiso 0.497(10) 1 calc PR A 1
C8A C 0.0024(14) 0.3943(8) 0.2244(5) 0.051(3) Uiso 0.497(10) 1 d P A 1
H8A1 H -0.1064 0.3810 0.2117 0.062 Uiso 0.497(10) 1 calc PR A 1
H8A2 H 0.0666 0.3776 0.1875 0.062 Uiso 0.497(10) 1 calc PR A 1
C7B C -0.0333(17) 0.4766(11) 0.2276(7) 0.082(4) Uiso 0.503(10) 1 d PD A 2
H7B1 H -0.1168 0.4841 0.2581 0.098 Uiso 0.503(10) 1 calc PR A 2
H7B2 H -0.0647 0.4246 0.1958 0.098 Uiso 0.503(10) 1 calc PR A 2
C8B C 0.095(2) 0.4458(13) 0.2614(8) 0.104(6) Uiso 0.503(10) 1 d P A 2
H8B1 H 0.1198 0.4909 0.2983 0.125 Uiso 0.503(10) 1 calc PR A 2
H8B2 H 0.1834 0.4439 0.2330 0.125 Uiso 0.503(10) 1 calc PR A 2
C9 C 0.0547(8) 0.3334(5) 0.2876(3) 0.0773(19) Uiso 1 1 d . . .
H9A H 0.0444 0.2621 0.2788 0.116 Uiso 0.497(10) 1 calc PR A 1
H9B H -0.0098 0.3517 0.3233 0.116 Uiso 0.497(10) 1 calc PR A 1
H9C H 0.1620 0.3489 0.2996 0.116 Uiso 0.497(10) 1 calc PR A 1
H9D H 0.1431 0.3070 0.3130 0.116 Uiso 0.503(10) 1 calc PR A 2
H9E H 0.0311 0.2898 0.2504 0.116 Uiso 0.503(10) 1 calc PR A 2
H9F H -0.0340 0.3367 0.3149 0.116 Uiso 0.503(10) 1 calc PR A 2
C10A C 0.1241(13) 0.5783(8) 0.1438(5) 0.042(3) Uiso 0.503(10) 1 d P A 1
H10A H 0.2203 0.5687 0.1703 0.050 Uiso 0.503(10) 1 calc PR A 1
H10B H 0.1313 0.6425 0.1206 0.050 Uiso 0.503(10) 1 calc PR A 1
C11A C 0.1053(15) 0.4920(9) 0.0930(6) 0.065(4) Uiso 0.503(10) 1 d P A 1
H11A H 0.0216 0.5069 0.0604 0.078 Uiso 0.503(10) 1 calc PR A 1
H11B H 0.0823 0.4285 0.1147 0.078 Uiso 0.503(10) 1 calc PR A 1
C10B C 0.0573(17) 0.5538(11) 0.1225(6) 0.066(4) Uiso 0.497(10) 1 d P A 2
H10C H 0.0098 0.4916 0.1057 0.079 Uiso 0.497(10) 1 calc PR A 2
H10D H 0.0337 0.6071 0.0905 0.079 Uiso 0.497(10) 1 calc PR A 2
C11B C 0.228(2) 0.5402(12) 0.1299(7) 0.092(5) Uiso 0.497(10) 1 d P A 2
H11C H 0.2567 0.4969 0.1673 0.111 Uiso 0.497(10) 1 calc PR A 2
H11D H 0.2814 0.6048 0.1353 0.111 Uiso 0.497(10) 1 calc PR A 2
C12 C 0.2677(9) 0.4859(5) 0.0591(3) 0.088(2) Uiso 1 1 d . . .
H12A H 0.2642 0.4327 0.0266 0.132 Uiso 0.497(10) 1 calc PR A 1
H12B H 0.3490 0.4719 0.0922 0.132 Uiso 0.497(10) 1 calc PR A 1
H12C H 0.2885 0.5494 0.0380 0.132 Uiso 0.497(10) 1 calc PR A 1
H12D H 0.3779 0.4728 0.0584 0.132 Uiso 0.503(10) 1 calc PR A 2
H12E H 0.2369 0.5301 0.0231 0.132 Uiso 0.503(10) 1 calc PR A 2
H12F H 0.2112 0.4232 0.0547 0.132 Uiso 0.503(10) 1 calc PR A 2

loop_
_atom_site_aniso_label
_atom_site_aniso_U_11
_atom_site_aniso_U_22
_atom_site_aniso_U_33
_atom_site_aniso_U_23
_atom_site_aniso_U_13
_atom_site_aniso_U_12
V2B 0.0283(4) 0.0430(4) 0.0281(4) 0.0042(3) -0.0022(3) -0.0037(3)
V1A 0.0174(3) 0.0245(4) 0.0291(4) -0.0043(3) -0.0003(3) -0.0005(3)
V2A 0.0215(4) 0.0263(4) 0.0451(4) 0.0056(3) -0.0002(3) -0.0028(3)
V3A 0.0172(3) 0.0298(4) 0.0311(4) -0.0028(3) 0.0030(3) -0.0006(3)
V3B 0.0174(4) 0.0263(4) 0.0424(4) 0.0045(3) -0.0014(3) 0.0015(3)
OG2 0.048(2) 0.069(2) 0.0304(17) 0.0055(15) -0.0065(15) -0.0073(17)
OG1 0.0365(19) 0.0312(17) 0.067(2) 0.0074(15) 0.0019(16) -0.0092(14)
OF1 0.0208(16) 0.0381(17) 0.0454(17) -0.0079(13) 0.0038(13) 0.0015(13)
OF2 0.0232(17) 0.0345(17) 0.064(2) 0.0053(15) -0.0014(14) 0.0040(13)
OE2 0.0280(16) 0.0382(17) 0.0291(15) -0.0055(12) -0.0018(12) -0.0028(12)
OE1 0.0252(16) 0.0225(14) 0.0418(16) -0.0039(12) 0.0007(12) -0.0027(11)
OD1 0.0271(16) 0.0389(17) 0.0411(17) 0.0096(13) 0.0014(13) -0.0044(13)
OC2 0.0258(16) 0.0436(18) 0.0328(15) -0.0028(13) 0.0054(12) -0.0023(13)
OC1 0.0173(16) 0.0299(16) 0.0465(19) 0.0030(13) 0.0016(14) -0.0013(13)
OB2 0.0174(14) 0.0241(14) 0.0377(15) -0.0050(11) 0.0016(11) 0.0002(11)
OB1 0.0147(14) 0.0271(15) 0.0337(16) -0.0011(12) -0.0024(12) -0.0025(12)
OC3 0.0246(16) 0.0251(15) 0.0527(18) 0.0062(13) -0.0017(13) 0.0030(11)
OC4 0.0233(16) 0.0390(17) 0.0385(16) 0.0076(13) -0.0056(12) -0.0025(12)
OA1 0.0173(14) 0.0261(14) 0.0304(14) -0.0012(11) 0.0004(11) 0.0008(10)
N1 0.065(3) 0.052(3) 0.062(3) 0.004(2) 0.021(2) 0.007(2)
C1 0.059(4) 0.072(4) 0.094(5) -0.002(4) 0.007(4) 0.005(3)
C2 0.098(6) 0.087(5) 0.074(4) -0.001(4) 0.021(4) 0.013(4)
C3 0.136(8) 0.070(5) 0.105(6) -0.022(4) 0.008(5) -0.013(5)
C4 0.114(7) 0.053(4) 0.079(4) -0.007(3) 0.020(4) -0.010(4)
C5 0.141(8) 0.086(6) 0.077(5) 0.010(4) -0.002(5) 0.003(5)
C6 0.095(6) 0.119(6) 0.081(5) -0.013(4) -0.012(4) 0.013(5)

loop_
_atom_type_symbol
_atom_type_description
_atom_type_scat_dispersion_real
_atom_type_scat_dispersion_imag
_atom_type_scat_source
V V 0.3005 0.5294 'International Tables Vol C Tables 4.2.6.8 and 6.1.1.4'
O O 0.0106 0.0060 'International Tables Vol C Tables 4.2.6.8 and 6.1.1.4'
N N 0.0061 0.0033 'International Tables Vol C Tables 4.2.6.8 and 6.1.1.4'
C C 0.0033 0.0016 'International Tables Vol C Tables 4.2.6.8 and 6.1.1.4'
H H 0.0000 0.0000 'International Tables Vol C Tables 4.2.6.8 and 6.1.1.4'

loop_
_geom_angle_atom_site_label_1
_geom_angle_atom_site_label_2
_geom_angle_atom_site_label_3
_geom_angle
_geom_angle_site_symmetry_1
_geom_angle_site_symmetry_3
_geom_angle_publ_flag
OF1 OB1 H2 14(3) 2_566 . ?
OF2 OC1 H1 5(5) 2_566 . ?
V1A OB1 H2 114(3) . . ?
V3A OB1 H2 111(3) . . ?
V3B OB1 H2 118(3) . . ?
V2A OC1 H1 125(5) . . ?
V3A OC1 H1 122(5) . . ?
OG2 V2B OC4 103.42(16) . 3_666 ?
OG2 V2B OD1 104.13(16) . . ?
OC4 V2B OD1 92.58(13) 3_666 . ?
OG2 V2B OC2 100.64(15) . . ?
OC4 V2B OC2 155.21(12) 3_666 . ?
OD1 V2B OC2 87.24(13) . . ?
OG2 V2B OE2 102.04(15) . . ?
OC4 V2B OE2 88.14(13) 3_666 . ?
OD1 V2B OE2 152.89(12) . . ?
OC2 V2B OE2 81.07(12) . . ?
OG2 V2B OA1 174.52(15) . . ?
OC4 V2B OA1 79.89(11) 3_666 . ?
OD1 V2B OA1 79.91(11) . . ?
OC2 V2B OA1 75.67(10) . . ?
OE2 V2B OA1 73.53(10) . . ?
OG2 V2B V2A 135.41(13) . . ?
OC4 V2B V2A 83.73(9) 3_666 . ?
OD1 V2B V2A 31.30(9) . . ?
OC2 V2B V2A 83.35(8) . . ?
OE2 V2B V2A 122.33(8) . . ?
OA1 V2B V2A 48.81(6) . . ?
OG2 V2B V3B 135.26(13) . 3_666 ?
OC4 V2B V3B 32.06(9) 3_666 3_666 ?
OD1 V2B V3B 81.24(9) . 3_666 ?
OC2 V2B V3B 124.08(8) . 3_666 ?
OE2 V2B V3B 85.21(8) . 3_666 ?
OA1 V2B V3B 48.48(6) . 3_666 ?
V2A V2B V3B 59.78(2) . 3_666 ?
OG2 V2B V1A 131.72(13) . 3_666 ?
OC4 V2B V1A 82.58(9) 3_666 3_666 ?
OD1 V2B V1A 123.64(9) . 3_666 ?
OC2 V2B V1A 76.99(8) . 3_666 ?
OE2 V2B V1A 29.70(7) . 3_666 ?
OA1 V2B V1A 43.86(6) . 3_666 ?
V2A V2B V1A 92.67(2) . 3_666 ?
V3B V2B V1A 65.55(2) 3_666 3_666 ?
OG2 V2B V3A 130.37(13) . . ?
OC4 V2B V3A 125.92(9) 3_666 . ?
OD1 V2B V3A 80.78(9) . . ?
OC2 V2B V3A 29.73(8) . . ?
OE2 V2B V3A 76.95(8) . . ?
OA1 V2B V3A 46.05(6) . . ?
V2A V2B V3A 63.32(2) . . ?
V3B V2B V3A 94.36(2) 3_666 . ?
V1A V2B V3A 59.31(2) 3_666 . ?
OE1 V1A OE2 107.55(13) . 3_666 ?
OE1 V1A OB2 99.74(13) . 3_666 ?
OE2 V1A OB2 98.97(13) 3_666 3_666 ?
OE1 V1A OB1 96.63(13) . . ?
OE2 V1A OB1 93.23(13) 3_666 . ?
OB2 V1A OB1 155.54(12) 3_666 . ?
OE1 V1A OA1 89.10(12) . . ?
OE2 V1A OA1 162.45(12) 3_666 . ?
OB2 V1A OA1 83.20(11) 3_666 . ?
OB1 V1A OA1 79.00(11) . . ?
OE1 V1A OA1 166.10(12) . 3_666 ?
OE2 V1A OA1 85.91(12) 3_666 3_666 ?
OB2 V1A OA1 81.06(10) 3_666 3_666 ?
OB1 V1A OA1 78.75(11) . 3_666 ?
OA1 V1A OA1 77.19(11) . 3_666 ?
OE1 V1A V3A 136.35(10) . 3_666 ?
OE2 V1A V3A 82.47(10) 3_666 3_666 ?
OB2 V1A V3A 36.87(8) 3_666 3_666 ?
OB1 V1A V3A 125.75(9) . 3_666 ?
OA1 V1A V3A 89.31(7) . 3_666 ?
OA1 V1A V3A 47.04(7) 3_666 3_666 ?
OE1 V1A V2A 39.79(9) . . ?
OE2 V1A V2A 147.30(10) 3_666 . ?
OB2 V1A V2A 90.63(8) 3_666 . ?
OB1 V1A V2A 90.42(8) . . ?
OA1 V1A V2A 49.42(7) . . ?
OA1 V1A V2A 126.59(7) 3_666 . ?
V3A V1A V2A 120.77(3) 3_666 . ?
OE1 V1A V2B 143.73(10) . 3_666 ?
OE2 V1A V2B 36.43(10) 3_666 3_666 ?
OB2 V1A V2B 92.59(8) 3_666 3_666 ?
OB1 V1A V2B 84.72(8) . 3_666 ?
OA1 V1A V2B 126.39(8) . 3_666 ?
OA1 V1A V2B 49.51(7) 3_666 3_666 ?
V3A V1A V2B 60.57(2) 3_666 3_666 ?
V2A V1A V2B 174.32(3) . 3_666 ?
OG1 V2A OD1 104.74(15) . . ?
OG1 V2A OC3 103.74(15) . 3_666 ?
OD1 V2A OC3 92.97(13) . 3_666 ?
OG1 V2A OC1 100.72(15) . . ?
OD1 V2A OC1 90.83(14) . . ?
OC3 V2A OC1 153.37(13) 3_666 . ?
OG1 V2A OE1 101.01(14) . . ?
OD1 V2A OE1 154.14(12) . . ?
OC3 V2A OE1 83.12(12) 3_666 . ?
OC1 V2A OE1 82.05(12) . . ?
OG1 V2A OA1 172.42(14) . . ?
OD1 V2A OA1 81.84(11) . . ?
OC3 V2A OA1 79.36(10) 3_666 . ?
OC1 V2A OA1 75.11(11) . . ?
OE1 V2A OA1 72.32(9) . . ?
OG1 V2A V3B 134.89(12) . 3_666 ?
OD1 V2A V3B 82.63(9) . 3_666 ?
OC3 V2A V3B 31.22(8) 3_666 3_666 ?
OC1 V2A V3B 123.92(10) . 3_666 ?
OE1 V2A V3B 80.91(8) . 3_666 ?
OA1 V2A V3B 48.81(6) . 3_666 ?
OG1 V2A V2B 137.31(12) . . ?
OD1 V2A V2B 32.60(9) . . ?
OC3 V2A V2B 83.48(9) 3_666 . ?
OC1 V2A V2B 85.67(10) . . ?
OE1 V2A V2B 121.67(8) . . ?
OA1 V2A V2B 49.45(6) . . ?
V3B V2A V2B 60.28(2) 3_666 . ?
OG1 V2A V1A 131.59(12) . . ?
OD1 V2A V1A 123.62(9) . . ?
OC3 V2A V1A 77.71(9) 3_666 . ?
OC1 V2A V1A 78.26(9) . . ?
OE1 V2A V1A 30.58(7) . . ?
OA1 V2A V1A 41.81(6) . . ?
V3B V2A V1A 60.99(2) 3_666 . ?
V2B V2A V1A 91.09(3) . . ?
OF1 V3A OC2 105.84(14) . . ?
OF1 V3A OC1 98.63(14) . . ?
OC2 V3A OC1 95.93(14) . . ?
OF1 V3A OB2 102.66(13) . . ?
OC2 V3A OB2 98.04(13) . . ?
OC1 V3A OB2 150.18(13) . . ?
OF1 V3A OB1 97.31(13) . . ?
OC2 V3A OB1 156.69(13) . . ?
OC1 V3A OB1 83.03(12) . . ?
OB2 V3A OB1 73.81(11) . . ?
OF1 V3A OA1 169.52(12) . . ?
OC2 V3A OA1 84.41(12) . . ?
OC1 V3A OA1 77.78(11) . . ?
OB2 V3A OA1 77.52(10) . . ?
OB1 V3A OA1 72.58(10) . . ?
OF1 V3A V1A 137.93(11) . 3_666 ?
OC2 V3A V1A 81.48(10) . 3_666 ?
OC1 V3A V1A 122.17(10) . 3_666 ?
OB2 V3A V1A 35.81(8) . 3_666 ?
OB1 V3A V1A 79.50(8) . 3_666 ?
OA1 V3A V1A 44.40(7) . 3_666 ?
OF1 V3A V2B 140.99(11) . . ?
OC2 V3A V2B 35.47(10) . . ?
OC1 V3A V2B 85.06(10) . . ?
OB2 V3A V2B 91.23(8) . . ?
OB1 V3A V2B 121.63(8) . . ?
OA1 V3A V2B 49.06(6) . . ?
V1A V3A V2B 60.12(2) 3_666 . ?
OF2 V3B OC3 106.36(14) . . ?
OF2 V3B OC4 102.74(14) . . ?
OC3 V3B OC4 95.76(13) . . ?
OF2 V3B OB2 101.04(14) . . ?
OC3 V3B OB2 92.74(12) . . ?
OC4 V3B OB2 151.30(12) . . ?
OF2 V3B OB1 97.89(14) . . ?
OC3 V3B OB1 154.38(12) . . ?
OC4 V3B OB1 86.67(12) . . ?
OB2 V3B OB1 74.30(11) . . ?
OF2 V3B OA1 171.25(13) . 3_666 ?
OC3 V3B OA1 81.45(11) . 3_666 ?
OC4 V3B OA1 79.98(11) . 3_666 ?
OB2 V3B OA1 74.25(10) . 3_666 ?
OB1 V3B OA1 73.85(10) . 3_666 ?
OF2 V3B V2A 139.22(11) . 3_666 ?
OC3 V3B V2A 33.16(9) . 3_666 ?
OC4 V3B V2A 83.31(9) . 3_666 ?
OB2 V3B V2A 89.11(8) . 3_666 ?
OB1 V3B V2A 122.83(8) . 3_666 ?
OA1 V3B V2A 48.99(6) 3_666 3_666 ?
OF2 V3B V2B 134.05(12) . 3_666 ?
OC3 V3B V2B 84.66(10) . 3_666 ?
OC4 V3B V2B 31.33(9) . 3_666 ?
OB2 V3B V2B 123.30(8) . 3_666 ?
OB1 V3B V2B 84.37(8) . 3_666 ?
OA1 V3B V2B 49.29(6) 3_666 3_666 ?
V2A V3B V2B 59.94(2) 3_666 3_666 ?
V1A OE2 V2B 113.88(14) 3_666 . ?
V1A OE1 V2A 109.63(13) . . ?
V2A OD1 V2B 116.10(15) . . ?
V3A OC2 V2B 114.80(15) . . ?
V3A OC1 V2A 113.58(16) . . ?
V1A OB2 V3A 107.32(12) 3_666 . ?
V1A OB2 V3B 107.75(13) 3_666 . ?
V3A OB2 V3B 107.96(12) . . ?
V1A OB1 V3B 108.53(13) . . ?
V1A OB1 V3A 105.30(12) . . ?
V3B OB1 V3A 96.74(12) . . ?
V3B OC3 V2A 115.63(14) . 3_666 ?
V2B OC4 V3B 116.61(14) 3_666 . ?
V1A OA1 V1A 102.81(11) . 3_666 ?
V1A OA1 V3A 101.28(10) . . ?
V1A OA1 V3A 88.56(9) 3_666 . ?
V1A OA1 V3B 90.50(10) . 3_666 ?
V1A OA1 V3B 96.55(10) 3_666 3_666 ?
V3A OA1 V3B 165.82(13) . 3_666 ?
V1A OA1 V2A 88.77(9) . . ?
V1A OA1 V2A 168.37(13) 3_666 . ?
V3A OA1 V2A 90.12(9) . . ?
V3B OA1 V2A 82.20(8) 3_666 . ?
V1A OA1 V2B 168.73(13) . . ?
V1A OA1 V2B 86.63(9) 3_666 . ?
V3A OA1 V2B 84.89(9) . . ?
V3B OA1 V2B 82.23(8) 3_666 . ?
V2A OA1 V2B 81.75(8) . . ?
C10A N1 C7A 106.5(6) . . ?
C10A N1 C1 95.0(6) . . ?
C7A N1 C1 98.9(5) . . ?
C10A N1 C4 124.2(6) . . ?
C7A N1 C4 116.0(5) . . ?
C1 N1 C4 111.5(4) . . ?
C10A N1 C10B 29.1(5) . . ?
C7A N1 C10B 115.3(7) . . ?
C1 N1 C10B 118.7(7) . . ?
C4 N1 C10B 97.5(7) . . ?
C10A N1 C7B 111.8(7) . . ?
C7A N1 C7B 27.8(5) . . ?
C1 N1 C7B 124.0(7) . . ?
C4 N1 C7B 93.1(6) . . ?
C10B N1 C7B 105.9(8) . . ?
C2 C1 N1 116.2(6) . . ?
C1 C2 C3 111.0(6) . . ?
C5 C4 N1 114.9(6) . . ?
C4 C5 C6 109.3(7) . . ?
N1 C7A C8A 111.0(7) . . ?
C9 C8A C7A 103.2(7) . . ?
C8B C7B N1 114.2(14) . . ?
C7B C8B C9 105.4(14) . . ?
C8A C9 C8B 46.9(6) . . ?
N1 C10A C11A 111.2(9) . . ?
C10A C11A C12 105.1(9) . . ?
C11B C10B N1 111.6(11) . . ?
C10B C11B C12 102.0(10) . . ?
C11A C12 C11B 51.8(7) . . ?

loop_
_geom_bond_atom_site_label_1
_geom_bond_atom_site_label_2
_geom_bond_distance
_geom_bond_site_symmetry_2
_geom_bond_publ_flag
OB1 H2 0.75(4) . ?
H2 OF1 1.98(5) 2_566 ?
OB1 OF1 2.702(4) 2_566 ?
OC1 H1 0.66(5) . ?
H1 OF2 2.06(5) 2_566 ?
OC1 OF2 2.717(4) 2_566 ?
V2B OG2 1.583(3) . ?
V2B OC4 1.796(3) 3_666 ?
V2B OD1 1.846(3) . ?
V2B OC2 1.991(3) . ?
V2B OE2 2.014(3) . ?
V2B OA1 2.362(3) . ?
V2B V2A 3.0770(10) . ?
V2B V3B 3.0876(10) 3_666 ?
V2B V1A 3.1008(10) 3_666 ?
V2B V3A 3.1149(10) . ?
V1A OE1 1.664(3) . ?
V1A OE2 1.680(3) 3_666 ?
V1A OB2 1.885(3) 3_666 ?
V1A OB1 2.042(3) . ?
V1A OA1 2.054(2) . ?
V1A OA1 2.152(3) 3_666 ?
V1A V3A 3.0753(9) 3_666 ?
V1A V2A 3.0801(10) . ?
V1A V2B 3.1008(10) 3_666 ?
V2A OG1 1.579(3) . ?
V2A OD1 1.780(3) . ?
V2A OC3 1.863(3) 3_666 ?
V2A OC1 1.957(3) . ?
V2A OE1 2.093(3) . ?
V2A OA1 2.340(3) . ?
V2A V3B 3.0720(10) 3_666 ?
V3A OF1 1.606(3) . ?
V3A OC2 1.701(3) . ?
V3A OC1 1.928(3) . ?
V3A OB2 1.933(3) . ?
V3A OB1 2.148(3) . ?
V3A OA1 2.251(3) . ?
V3A V1A 3.0752(9) 3_666 ?
V3B OF2 1.598(3) . ?
V3B OC3 1.766(3) . ?
V3B OC4 1.833(3) . ?
V3B OB2 1.980(3) . ?
V3B OB1 2.085(3) . ?
V3B OA1 2.333(3) 3_666 ?
V3B V2A 3.0720(10) 3_666 ?
V3B V2B 3.0876(10) 3_666 ?
OE2 V1A 1.680(3) 3_666 ?
OB2 V1A 1.885(3) 3_666 ?
OC3 V2A 1.863(3) 3_666 ?
OC4 V2B 1.796(3) 3_666 ?
OA1 V1A 2.152(3) 3_666 ?
OA1 V3B 2.333(3) 3_666 ?
N1 C10A 1.521(11) . ?
N1 C7A 1.538(10) . ?
N1 C1 1.532(7) . ?
N1 C4 1.541(8) . ?
N1 C10B 1.540(13) . ?
N1 C7B 1.603(14) . ?
C1 C2 1.491(8) . ?
C2 C3 1.514(9) . ?
C4 C5 1.448(8) . ?
C5 C6 1.552(10) . ?
C7A C8A 1.585(15) . ?
C8A C9 1.556(11) . ?
C7B C8B 1.33(2) . ?
C8B C9 1.616(17) . ?
C10A C11A 1.536(16) . ?
C11A C12 1.578(14) . ?
C10B C11B 1.47(2) . ?
C11B C12 1.648(15) . ?

loop_
_geom_hbond_atom_site_label_D
_geom_hbond_atom_site_label_H
_geom_hbond_atom_site_label_A
_geom_hbond_site_symmetry_A
_geom_hbond_distance_DH
_geom_hbond_distance_HA
_geom_hbond_distance_DA
_geom_hbond_angle_DHA
_geom_hbond_publ_flag
OB1 H2 OF1 2_666 0.75(4) 1.98(5) 2.702(4) 161(5) ?
OC1 H1 OF2 2_666 0.66(5) 2.06(5) 2.717(4) 174(7) ?
